data_4110964
loop_
_publ_author_name
'Michael D. Capracotta'
'Roger M. Sullivan'
'James D. Martin'

_publ_contact_author_address
;North Carolina State University
Box 8204
Raleigh, NC 27695-8240
;
_publ_contact_author_email jdmartin@ncsu.edu
_publ_contact_author_fax (919)515-8909
_publ_contact_author_name 'James D. Martin'
_publ_contact_author_phone (919)515-3402
_publ_section_title
;
 Sorptive Reconstruction of CuMCl4 (M = Al and Ga) upon Small-Molecule
 Binding and the Competitive Binding of CO and Ethylene
;
_journal_name_full 'Journal of the American Chemical Society'
_journal_page_first 13463
_journal_page_last 13473
_journal_paper_doi 10.1021/ja063172q
_journal_volume 128
_journal_year 2006
_chemical_formula_moiety 'Cu Ga Cl4'
_chemical_formula_structural 'Cu Ga Cl4'
_chemical_formula_sum 'Cl4 Cu Ga'
_chemical_formula_weight 275.08
_space_group_IT_number 112
_symmetry_cell_setting tetragonal
_symmetry_space_group_name_Hall 'P -4 2c'
_symmetry_space_group_name_H-M 'P -4 2 c'
_audit_author_name 'Michael Capracotta'
_audit_creation_date 2005-05-13T11:20
_audit_creation_method 'from EXP file using GSAS2CIF'
_audit_update_record ' 2005-05-13T11:20  Initial CIF as created by GSAS2CIF'
_cell_angle_alpha 90.0
_cell_angle_beta 90.0
_cell_angle_gamma 90.0
_cell_formula_units_Z 2
_cell_length_a 5.4119(4)
_cell_length_b 5.4119
_cell_length_c 10.2007(17)
_cell_measurement_temperature 288
_cell_volume 298.76(5)
_computing_structure_refinement GSAS
_diffrn_ambient_temperature 288
_diffrn_detector_type 'MAR 345 Image Plate'
_diffrn_radiation_polarisn_ratio 0.95
_diffrn_radiation_probe x-ray
_diffrn_radiation_wavelength 0.92137
_diffrn_source X-ray
_exptl_absorpt_correction_T_max 1.00000
_exptl_absorpt_correction_T_min 1.00000
_exptl_absorpt_process_details
;   GSAS Absorption/surface roughness correction: function number 0
 Debye-Scherrer absorption correction
Term (= MU.r/wave) =     0.88417E-06
Correction is not refined.
;
_pd_block_id 2005-05-13T11:20|COCUGACL4_phase1|Michael_Capracotta||
_pd_calc_method 'Rietveld Refinement'
_pd_meas_2theta_range_inc 0.03
_pd_meas_2theta_range_max 180.0
_pd_meas_2theta_range_min 0.0
_pd_phase_name CuGaCl4
_pd_proc_2theta_range_inc 0.03
_pd_proc_2theta_range_max 180.0
_pd_proc_2theta_range_min 0.0
_pd_proc_info_datetime 2005-05-13T11:20:25
_pd_proc_ls_background_function
;   GSAS Background function number 1 with 12 terms.
 Shifted Chebyshev function of 1st kind
      1:   1.088320E+06 2:  -2.061910E+06 3:   1.890080E+06 4:  -1.636060E+06
      5:   1.332750E+06 6:  -1.028210E+06 7:    722633.     8:   -490096.    
      9:    287963.    10:   -147151.    11:    62844.5    12:   -16564.6    
;
_pd_proc_ls_pref_orient_corr
;   Spherical Harmonic ODF
 PHASE 4 spherical harmonic order= 12
 The sample symmetry is: cylindrical (fiber texture)
 Index =  2  0  0   Coeff=    1.8587
 Index =  4  0  0   Coeff=   -1.7537
 Index =  4  0  4   Coeff=    3.2867
 Index =  6  0  0   Coeff=    2.1155
 Index =  6  0  4   Coeff=    3.4050
 Index =  8  0  0   Coeff=   -0.1518
 Index =  8  0  4   Coeff=   -2.0238
 Index =  8  0  8   Coeff=   -9.8467
 Index = 10  0  0   Coeff=    6.9466
 Index = 10  0  4   Coeff=   -2.7992
 Index = 10  0  8   Coeff=   -4.1944
 Index = 12  0  0   Coeff=   -6.4157
 Index = 12  0  4   Coeff=    2.5413
 Index = 12  0  8   Coeff=    0.8238
 Index = 12  0 12   Coeff=   -2.6955
;
_pd_proc_ls_prof_R_factor 0.0551
_pd_proc_ls_prof_wR_expected 0.0030
_pd_proc_ls_prof_wR_factor 0.0893
_refine_ls_goodness_of_fit_all 30.81
_refine_ls_matrix_type full
_refine_ls_number_parameters 90
_refine_ls_number_restraints 1
_refine_ls_R_Fsqd_factor 0.39704
_refine_ls_shift/su_max 0.01
_refine_ls_shift/su_mean 0.00
_reflns_d_resolution_high 1.492
_reflns_d_resolution_low 8.122
_reflns_limit_h_max 4
_reflns_limit_h_min 0
_reflns_limit_k_max 4
_reflns_limit_k_min -4
_reflns_limit_l_max 6
_reflns_limit_l_min -5
_reflns_number_total 278
_cod_data_source_file ja063172qsi20060505_064838_1.cif
_cod_data_source_block COCUGACL4
_cod_database_code 4110964
_cod_database_fobs_code 4110964
_gsas_exptl_extinct_corr_t_min 1.00000
_gsas_exptl_extinct_corr_t_max 1.00000

loop_
_symmetry_equiv_pos_site_id
_symmetry_equiv_pos_as_xyz
1 +x,+y,+z
2 +y,-x,-z
3 -x,-y,+z
4 -y,+x,-z
5 -x,+y,-z+1/2
6 +y,+x,+z+1/2
7 +x,-y,-z+1/2
8 -y,-x,+z+1/2

loop_
_atom_site_type_symbol
_atom_site_label
_atom_site_fract_x
_atom_site_fract_y
_atom_site_fract_z
_atom_site_occupancy
_atom_site_thermal_displace_type
_atom_site_U_iso_or_equiv
_atom_site_symmetry_multiplicity
Cu CU1 0.0 0.0 0.5 1.0 Uiso 0.12184 2
Ga GA2 0.0 0.5 0.25 1.0 Uiso 0.01453 2
Cl CL3 0.2329 0.26724 0.37595 1.0 Uiso -0.01809 8

loop_
_atom_type_symbol
_atom_type_scat_dispersion_real
_atom_type_scat_dispersion_imag
_atom_type_scat_Cromer_Mann_a1
_atom_type_scat_Cromer_Mann_a2
_atom_type_scat_Cromer_Mann_a3
_atom_type_scat_Cromer_Mann_a4
_atom_type_scat_Cromer_Mann_b1
_atom_type_scat_Cromer_Mann_b2
_atom_type_scat_Cromer_Mann_b3
_atom_type_scat_Cromer_Mann_b4
_atom_type_scat_Cromer_Mann_c
_atom_type_scat_source
Cu 0.000 0.000 13.3380 3.58280 7.16760 0.24700 5.61580 11.3966 1.67350 64.8126 1.19100 International_Tables_Vol_C
Ga 0.000 0.000 15.2354 3.06690 6.70060 0.24120 4.35910 10.7805 2.96230 61.4135 1.71890 International_Tables_Vol_C
Cl 0.000 0.000 11.4604 0.01040 7.19640 1.16620 6.25560 18.5194 1.64550 47.7784 -9.5574 International_Tables_Vol_C
C 0.000 0.000 2.31000 20.8439 1.02000 10.2075 1.58860 0.56870 0.86500 51.6512 0.21560 International_Tables_Vol_C
O 0.000 0.000 3.04850 13.2771 2.28680 5.70110 1.54630 0.32390 0.86700 32.9089 0.25080 International_Tables_Vol_C

loop_
_geom_angle_atom_site_label_1
_geom_angle_atom_site_label_2
_geom_angle_atom_site_label_3
_geom_angle
_geom_angle_site_symmetry_1
_geom_angle_site_symmetry_3
_geom_angle_publ_flag
CL3 CU1 CL3 107.647(5) 1_555 2_556 n
CL3 CU1 CL3 113.184(10) 1_555 3_555 n
CL3 CU1 CL3 107.647(5) 1_555 4_556 n
CL3 CU1 CL3 107.647(5) 2_556 3_555 n
CL3 CU1 CL3 113.184(10) 2_556 4_556 n
CL3 CU1 CL3 107.647(5) 3_555 4_556 n
CL3 GA2 CL3 108.417(10) 1_555 3_565 n
CL3 GA2 CL3 110.026(5) 1_555 5_555 n
CL3 GA2 CL3 109.976(5) 1_555 7_565 n
CL3 GA2 CL3 109.976(5) 3_565 5_555 n
CL3 GA2 CL3 110.026(5) 3_565 7_565 n
CL3 GA2 CL3 108.417(10) 5_555 7_565 n
CU1 CL3 GA2 111.603(5) 1_555 1_555 n

loop_
_geom_bond_atom_site_label_1
_geom_bond_atom_site_label_2
_geom_bond_distance
_geom_bond_site_symmetry_2
_geom_bond_publ_flag
CU1 CL3 2.29817(17) 1_555 n
CU1 CL3 2.29817(17) 2_556 n
CU1 CL3 2.29817(17) 3_555 n
CU1 CL3 2.29817(17) 4_556 n
GA2 CL3 2.19687(17) 1_555 n
GA2 CL3 2.19687(17) 3_565 n
GA2 CL3 2.19687(17) 5_555 n
GA2 CL3 2.19687(17) 7_565 n
CL3 CU1 2.29817(17) 1_555 n
CL3 GA2 2.19687(17) 1_555 n

loop_
_pd_block_diffractogram_id
2005-05-13T11:20|COCUGACL4_H_01|Michael_Capracotta|BNL_X7B
